data_9005576
loop_
_publ_author_name
'Comodi, P.'
'Gatta, G. D.'
'Zanazzi, P. F.'

_publ_section_title
;
 Effects of pressure on the structure of bikitaite
 P = 0.0001 GPa
;
_journal_name_full 'European Journal of Mineralogy'
_journal_page_first 247
_journal_page_last 255
_journal_paper_doi 10.1127/0935-1221/2003/0015-0247
_journal_volume 15
_journal_year 2003
_chemical_compound_source 'King's Mountain, North Carolina, USA'
_chemical_formula_sum 'Al H2 Li O7 Si2'
_chemical_name_mineral Bikitaite
_space_group_IT_number 1
_symmetry_space_group_name_Hall 'P 1'
_symmetry_space_group_name_H-M 'P 1'
_cell_angle_alpha 89.98
_cell_angle_beta 114.38
_cell_angle_gamma 89.98
_cell_length_a 8.607
_cell_length_b 4.956
_cell_length_c 7.601
_cell_formula_units_Z 2
_cell_volume 295.318
_database_code_amcsd 0006964
_diffrn_ambient_pressure 100
_exptl_crystal_density_diffrn 2.295
_cod_original_formula_sum 'Li Si2 Al O7 H2'
_cod_database_code 9005576

loop_
_space_group_symop_operation_xyz
x,y,z

loop_
_atom_site_label
_atom_site_fract_x
_atom_site_fract_y
_atom_site_fract_z
_atom_site_U_iso_or_equiv
Li1 0.31400 0.36600 0.15300 0.01600
Li2 0.70300 0.86800 0.88000 0.01900
Si1 0.10700 0.86410 0.09950 0.00790
Si2 0.10380 0.80060 0.50490 0.00890
Si22 0.89240 0.29950 0.48810 0.00940
Si23 0.61960 0.37470 0.06500 0.00790
Al13 0.38050 0.87430 0.93930 0.00860
Al21 0.90040 0.36430 0.90890 0.00910
O11 0.26440 0.74000 0.06140 0.01210
O12 0.08630 0.18220 0.04540 0.01280
O13 0.15800 0.82800 0.32790 0.01840
O14 0.05420 0.48650 0.51450 0.01960
O15 0.26060 0.89160 0.69490 0.01820
O16 0.45230 0.19690 0.03050 0.01200
O17 0.41000 0.32500 0.43770 0.02900
O21 0.73110 0.24260 0.95920 0.01170
O22 0.93150 0.70540 0.97510 0.01320
O23 0.84080 0.32840 0.66480 0.02140
O24 0.93680 0.98630 0.46370 0.01880
O25 0.73210 0.39330 0.29680 0.01760
O26 0.56210 0.67720 0.98380 0.01210
O27 0.60080 0.82200 0.59240 0.03100
H11 0.35200 0.30000 0.48000 0.01000
H12 0.46000 0.19000 0.46000 0.04000
H21 0.69000 0.85000 0.53000 0.14000
H22 0.54000 0.72000 0.56000 0.04000

loop_
_cod_related_entry_id
_cod_related_entry_database
_cod_related_entry_code
1 AMCSD 0006964
